data_7119650
loop_
_publ_author_name
'U. B. Rao Khandavilli'
'Matteo Lusi'
'Balakrishna R. Bhogala'
'Anita R. Maguire'
'Matthias Stein'
'Simon E. Lawrence'

_publ_section_title
;
 Diversity in a simple co-crystal: racemic and kryptoracemic behaviour
;
_journal_name_full Chem.Commun.
_journal_page_first 8309
_journal_page_last 8312
_journal_paper_doi 10.1039/C6CC04148E
_journal_volume 52
_journal_year 2016
_chemical_absolute_configuration .
_chemical_formula_moiety 'C11 H15 N O, C7 H6 O3'
_chemical_formula_sum 'C18 H21 N O4'
_chemical_formula_weight 315.36
_chemical_name_common '3-Methyl-2-Phenylbutyramide, Salicylic acid'
_space_group_crystal_system orthorhombic
_space_group_IT_number 19
_space_group_name_Hall 'P 2ac 2ab'
_space_group_name_H-M_alt 'P 21 21 21'
_symmetry_space_group_name_Hall 'P 2ac 2ab'
_symmetry_space_group_name_H-M 'P 21 21 21'
_atom_sites_solution_hydrogens geom
_audit_update_record
;
2016-05-16 deposited with the CCDC.
2016-06-08 downloaded from the CCDC.
;
_cell_angle_alpha 90
_cell_angle_beta 90
_cell_angle_gamma 90
_cell_formula_units_Z 8
_cell_length_a 16.2716(15)
_cell_length_b 21.2062(18)
_cell_length_c 10.0994(9)
_cell_measurement_reflns_used 6603
_cell_measurement_temperature 296.(2)
_cell_measurement_theta_max 24.8608
_cell_measurement_theta_min 2.2336
_cell_volume 3484.9(5)
_computing_cell_refinement 'SAINT V8.34A (Bruker AXS Inc., 2013)'
_computing_data_reduction 'SAINT V8.34A (Bruker AXS Inc., 2013)'
_computing_structure_refinement 'SHELXL-2014/6 (Sheldrick, 2014)'
_diffrn_ambient_temperature 296.(2)
_diffrn_detector_area_resol_mean 8.3333
_diffrn_measured_fraction_theta_full 0.998
_diffrn_measured_fraction_theta_max 0.998
_diffrn_measurement_device_type 'Bruker SMART X2S'
_diffrn_radiation_wavelength 0.71073
_diffrn_reflns_av_R_equivalents 0.0286
_diffrn_reflns_av_unetI/netI 0.0289
_diffrn_reflns_limit_h_max 19
_diffrn_reflns_limit_h_min -19
_diffrn_reflns_limit_k_max 25
_diffrn_reflns_limit_k_min -23
_diffrn_reflns_limit_l_max 11
_diffrn_reflns_limit_l_min -12
_diffrn_reflns_number 18028
_diffrn_reflns_theta_full 25.04
_diffrn_reflns_theta_max 25.04
_diffrn_reflns_theta_min 1.58
_exptl_absorpt_coefficient_mu 0.085
_exptl_absorpt_correction_T_max 1.00
_exptl_absorpt_correction_T_min 0.86
_exptl_absorpt_correction_type multi-scan
_exptl_absorpt_process_details 'SADABS V2014/4 (Bruker AXS Inc.)'
_exptl_crystal_colour 'clear colourless'
_exptl_crystal_density_diffrn 1.202
_exptl_crystal_density_method 'not measured'
_exptl_crystal_description block
_exptl_crystal_F_000 1344
_exptl_crystal_size_max 0.328
_exptl_crystal_size_mid 0.289
_exptl_crystal_size_min 0.196
_refine_diff_density_max 0.204
_refine_diff_density_min -0.151
_refine_ls_abs_structure_details
;
Flack x determined using 1951 quotients [(I+)-(I-)]/[(I+)+(I-)]
(Parsons, Flack and Wagner, Acta Cryst. B69 (2013) 249-259).
;
_refine_ls_abs_structure_Flack -0.2(4)
_refine_ls_extinction_method SHELXL
_refine_ls_goodness_of_fit_ref 1.005
_refine_ls_hydrogen_treatment constr
_refine_ls_matrix_type full
_refine_ls_number_parameters 424
_refine_ls_number_reflns 6129
_refine_ls_number_restraints 0
_refine_ls_restrained_S_all 1.005
_refine_ls_R_factor_all 0.0584
_refine_ls_R_factor_gt 0.0464
_refine_ls_shift/su_max 0.025
_refine_ls_shift/su_mean 0.000
_refine_ls_structure_factor_coef Fsqd
_refine_ls_weighting_details 'w=1/[\s^2^(Fo^2^)+(0.1000P)^2^+0.2890P] where P=(Fo^2^+2Fc^2^)/3'
_refine_ls_weighting_scheme calc
_refine_ls_wR_factor_gt 0.1387
_refine_ls_wR_factor_ref 0.1507
_reflns_number_gt 4981
_reflns_number_total 6129
_reflns_threshold_expression 'I > 2\s(I)'
_cod_data_source_file c6cc04148e2.cif
_cod_data_source_block Form_I
_cod_database_code 7119650

loop_
_space_group_symop_operation_xyz
'x, y, z'
'-x+1/2, -y, z+1/2'
'-x, y+1/2, -z+1/2'
'x+1/2, -y+1/2, -z'

loop_
_atom_site_type_symbol
_atom_site_label
_atom_site_fract_x
_atom_site_fract_y
_atom_site_fract_z
_atom_site_U_iso_or_equiv
_atom_site_adp_type
_atom_site_calc_flag
_atom_site_refinement_flags_adp
_atom_site_refinement_flags_occupancy
_atom_site_refinement_flags_posn
_atom_site_occupancy
_atom_site_disorder_assembly
_atom_site_disorder_group
N N1 0.38495(18) 0.44349(11) 0.1221(2) 0.0601(7) Uani d . . . 1 . .
H H1A 0.3652 0.481 0.1174 0.072 Uiso calc U . R 1 . .
H H1B 0.3886 0.4249 0.1976 0.072 Uiso calc U . R 1 . .
C C2 0.40945(18) 0.41447(12) 0.0141(3) 0.0472(6) Uani d . . . 1 . .
O O3 0.40492(14) 0.44016(9) -0.09738(19) 0.0557(5) Uani d . . . 1 . .
C C4 0.4458(2) 0.34918(13) 0.0307(3) 0.0532(7) Uani d . . . 1 . .
H H4 0.4271 0.3328 0.1162 0.064 Uiso calc U . R 1 . .
C C5 0.4163(2) 0.30291(14) -0.0773(3) 0.0640(9) Uani d . . . 1 . .
H H5 0.4367 0.318 -0.163 0.077 Uiso calc U . R 1 . .
C C6 0.3235(3) 0.30025(19) -0.0841(6) 0.0959(14) Uani d . . . 1 . .
H H6A 0.3023 0.2842 -0.0021 0.144 Uiso calc U . R 1 . .
H H6B 0.3072 0.273 -0.1554 0.144 Uiso calc U . R 1 . .
H H6C 0.3022 0.3419 -0.0992 0.144 Uiso calc U . R 1 . .
C C7 0.4507(3) 0.23707(16) -0.0544(5) 0.0873(13) Uani d . . . 1 . .
H H7A 0.4343 0.2224 0.0316 0.131 Uiso calc U . R 1 . .
H H7B 0.5096 0.2383 -0.0593 0.131 Uiso calc U . R 1 . .
H H7C 0.4299 0.2089 -0.1209 0.131 Uiso calc U . R 1 . .
C C8 0.5390(2) 0.35488(13) 0.0372(3) 0.0538(8) Uani d . . . 1 . .
C C9 0.5815(3) 0.32644(19) 0.1397(4) 0.0777(11) Uani d . . . 1 . .
H H9 0.5528 0.3049 0.2052 0.093 Uiso calc U . R 1 . .
C C10 0.6666(3) 0.3298(2) 0.1456(5) 0.0986(15) Uani d . . . 1 . .
H H10 0.6947 0.31 0.2141 0.118 Uiso calc U . R 1 . .
C C11 0.7095(3) 0.3625(2) 0.0501(5) 0.0905(13) Uani d . . . 1 . .
H H11 0.7665 0.3651 0.0546 0.109 Uiso calc U . R 1 . .
C C12 0.6681(3) 0.39109(18) -0.0513(4) 0.0776(11) Uani d . . . 1 . .
H H12 0.697 0.4133 -0.1156 0.093 Uiso calc U . R 1 . .
C C13 0.5828(2) 0.38695(14) -0.0584(4) 0.0617(8) Uani d . . . 1 . .
H H13 0.5551 0.406 -0.1283 0.074 Uiso calc U . R 1 . .
O O21 0.3590(2) 0.57794(11) 1.0658(2) 0.0860(9) Uani d . . . 1 . .
C C22 0.3622(2) 0.59730(14) 0.9525(3) 0.0600(8) Uani d . . . 1 . .
O O23 0.3724(2) 0.55897(10) 0.8514(2) 0.0759(7) Uani d . . . 1 . .
H H23 0.3739 0.5224 0.878 0.114 Uiso calc U . R 1 . .
C C24 0.3539(2) 0.66433(15) 0.9167(3) 0.0652(9) Uani d . . . 1 . .
C C25 0.3472(4) 0.68367(19) 0.7860(4) 0.1018(17) Uani d . . . 1 . .
H H25 0.346 0.6537 0.7188 0.122 Uiso calc U . R 1 . .
C C26 0.3424(4) 0.7468(2) 0.7545(5) 0.116(2) Uani d . . . 1 . .
H H26 0.3383 0.7594 0.6666 0.139 Uiso calc U . R 1 . .
C C27 0.3436(4) 0.79037(19) 0.8523(5) 0.1100(18) Uani d . . . 1 . .
H H27 0.342 0.833 0.8311 0.132 Uiso calc U . R 1 . .
C C28 0.3472(5) 0.77272(19) 0.9786(5) 0.138(3) Uani d . . . 1 . .
H H28 0.3471 0.8034 1.0444 0.165 Uiso calc U . R 1 . .
C C29 0.3510(4) 0.70914(19) 1.0149(4) 0.1102(19) Uani d . . . 1 . .
O O30 0.3539(6) 0.69386(17) 1.1426(3) 0.241(4) Uani d . . . 1 . .
H H30 0.3293 0.6606 1.1544 0.361 Uiso calc U . R 1 . .
N N31 0.3752(2) 0.39059(12) 0.6225(3) 0.0671(8) Uani d . . . 1 . .
H H31A 0.3577 0.3524 0.6191 0.081 Uiso calc U . R 1 . .
H H31B 0.38 0.4093 0.6977 0.081 Uiso calc U . R 1 . .
C C32 0.39470(19) 0.42034(13) 0.5133(3) 0.0513(7) Uani d . . . 1 . .
O O33 0.38870(17) 0.39493(10) 0.4021(2) 0.0645(6) Uani d . . . 1 . .
C C34 0.42834(19) 0.48652(13) 0.5286(3) 0.0503(7) Uani d . . . 1 . .
H H34 0.4073 0.503 0.6126 0.06 Uiso calc U . R 1 . .
C C35 0.39985(19) 0.53210(13) 0.4189(3) 0.0521(7) Uani d . . . 1 . .
H H35 0.425 0.5182 0.3356 0.063 Uiso calc U . R 1 . .
C C36 0.3071(2) 0.53082(19) 0.4002(5) 0.0829(11) Uani d . . . 1 . .
H H36A 0.2807 0.541 0.4825 0.124 Uiso calc U . R 1 . .
H H36B 0.2904 0.4895 0.3722 0.124 Uiso calc U . R 1 . .
H H36C 0.2916 0.5612 0.3343 0.124 Uiso calc U . R 1 . .
C C37 0.4295(3) 0.59927(15) 0.4460(4) 0.0741(10) Uani d . . . 1 . .
H H37A 0.4154 0.6259 0.3725 0.111 Uiso calc U . R 1 . .
H H37B 0.4881 0.5992 0.4576 0.111 Uiso calc U . R 1 . .
H H37C 0.4037 0.615 0.5248 0.111 Uiso calc U . R 1 . .
C C38 0.52081(19) 0.48264(14) 0.5412(3) 0.0554(8) Uani d . . . 1 . .
C C39 0.5662(2) 0.44862(16) 0.4502(5) 0.0749(11) Uani d . . . 1 . .
H H39 0.5401 0.4273 0.3818 0.09 Uiso calc U . R 1 . .
C C40 0.6515(3) 0.4466(2) 0.4619(7) 0.113(2) Uani d . . . 1 . .
H H40 0.6825 0.4238 0.4011 0.136 Uiso calc U . R 1 . .
C C41 0.6894(3) 0.4780(3) 0.5627(9) 0.136(3) Uani d . . . 1 . .
H H41 0.7463 0.4764 0.5707 0.163 Uiso calc U . R 1 . .
C C42 0.6441(4) 0.5121(4) 0.6523(7) 0.133(3) Uani d . . . 1 . .
H H42 0.6706 0.5338 0.72 0.159 Uiso calc U . R 1 . .
C C43 0.5597(3) 0.5145(2) 0.6431(4) 0.0874(13) Uani d . . . 1 . .
H H43 0.5292 0.5372 0.7047 0.105 Uiso calc U . R 1 . .
O O51 0.3872(3) 0.25429(12) 0.5651(3) 0.1145(13) Uani d . . . 1 . .
C C52 0.3845(3) 0.23540(16) 0.4514(4) 0.0735(10) Uani d . . . 1 . .
O O53 0.3767(2) 0.27394(11) 0.3510(2) 0.0908(9) Uani d . . . 1 . .
H H53 0.3857 0.3102 0.3756 0.136 Uiso calc U . R 1 . .
C C54 0.3907(2) 0.16843(15) 0.4164(4) 0.0657(9) Uani d . . . 1 . .
C C55 0.3760(3) 0.14760(17) 0.2876(4) 0.0810(11) Uani d . . . 1 . .
H H55 0.3606 0.1763 0.2226 0.097 Uiso calc U . R 1 . .
C C56 0.3843(3) 0.08439(17) 0.2558(4) 0.0895(13) Uani d . . . 1 . .
H H56 0.3747 0.0706 0.1698 0.107 Uiso calc U . R 1 . .
C C57 0.4068(2) 0.04217(17) 0.3530(5) 0.0789(11) Uani d . . . 1 . .
H H57 0.4133 -0.0002 0.3314 0.095 Uiso calc U . R 1 . .
C C58 0.4193(3) 0.06093(18) 0.4779(5) 0.0936(14) Uani d . . . 1 . .
H H58 0.4342 0.0317 0.5421 0.112 Uiso calc U . R 1 . .
C C59 0.4102(3) 0.12418(18) 0.5117(4) 0.0879(13) Uani d . . . 1 . .
O O60 0.4239(4) 0.14042(15) 0.6383(4) 0.175(3) Uani d . . . 1 . .
H H60 0.4267 0.1789 0.6442 0.263 Uiso calc U . R 1 . .

loop_
_atom_site_aniso_label
_atom_site_aniso_U_11
_atom_site_aniso_U_22
_atom_site_aniso_U_33
_atom_site_aniso_U_12
_atom_site_aniso_U_13
_atom_site_aniso_U_23
N1 0.0937(19) 0.0431(13) 0.0434(13) 0.0133(13) -0.0037(13) -0.0001(11)
C2 0.0634(17) 0.0367(14) 0.0415(14) 0.0012(12) -0.0047(13) -0.0002(12)
O3 0.0846(14) 0.0389(10) 0.0436(11) 0.0082(10) -0.0002(10) 0.0006(9)
C4 0.076(2) 0.0391(15) 0.0442(16) 0.0038(13) -0.0005(14) 0.0062(13)
C5 0.097(2) 0.0358(15) 0.0591(18) -0.0012(15) -0.0033(18) 0.0006(14)
C6 0.102(3) 0.059(2) 0.127(4) -0.017(2) -0.018(3) 0.001(3)
C7 0.132(4) 0.0420(19) 0.088(3) 0.006(2) -0.009(2) -0.0026(19)
C8 0.077(2) 0.0377(14) 0.0472(16) 0.0128(14) -0.0022(14) -0.0052(13)
C9 0.093(3) 0.083(3) 0.0565(19) 0.030(2) -0.0022(19) 0.0087(19)
C10 0.099(3) 0.119(4) 0.078(3) 0.047(3) -0.022(3) 0.003(3)
C11 0.073(2) 0.089(3) 0.110(3) 0.020(2) -0.009(2) -0.018(3)
C12 0.080(2) 0.059(2) 0.094(3) 0.0042(18) 0.010(2) -0.007(2)
C13 0.078(2) 0.0411(15) 0.0659(19) 0.0038(15) -0.0041(17) -0.0009(15)
O21 0.158(3) 0.0471(13) 0.0529(14) 0.0200(15) 0.0080(15) 0.0046(11)
C22 0.085(2) 0.0417(16) 0.0531(19) 0.0054(15) 0.0087(16) -0.0030(14)
O23 0.131(2) 0.0424(12) 0.0546(13) 0.0076(13) 0.0173(14) -0.0008(10)
C24 0.098(3) 0.0407(16) 0.0567(18) 0.0084(15) 0.0137(18) 0.0025(14)
C25 0.186(5) 0.056(2) 0.064(2) 0.021(3) 0.028(3) 0.0046(18)
C26 0.207(6) 0.062(2) 0.078(3) 0.022(3) 0.035(3) 0.018(2)
C27 0.190(5) 0.044(2) 0.096(3) 0.015(3) 0.026(4) 0.012(2)
C28 0.290(9) 0.043(2) 0.080(3) 0.024(4) -0.013(4) -0.010(2)
C29 0.226(6) 0.0452(19) 0.060(2) 0.021(3) -0.001(3) -0.0014(18)
O30 0.602(13) 0.065(2) 0.0567(19) 0.064(4) -0.018(4) -0.0113(16)
N31 0.111(2) 0.0471(14) 0.0435(13) -0.0189(15) 0.0005(14) 0.0019(12)
C32 0.0686(18) 0.0421(15) 0.0433(15) -0.0032(13) -0.0037(14) -0.0001(13)
O33 0.1082(18) 0.0427(11) 0.0427(11) -0.0137(11) -0.0082(12) 0.0010(9)
C34 0.0662(18) 0.0439(15) 0.0407(14) -0.0058(13) 0.0057(13) -0.0047(12)
C35 0.0634(18) 0.0408(15) 0.0522(16) 0.0001(13) 0.0030(14) -0.0025(13)
C36 0.070(2) 0.074(2) 0.104(3) 0.0100(19) 0.001(2) 0.010(2)
C37 0.103(3) 0.0419(17) 0.078(2) 0.0000(17) 0.005(2) -0.0028(17)
C38 0.0657(18) 0.0468(16) 0.0537(16) -0.0075(14) -0.0039(14) 0.0143(13)
C39 0.076(2) 0.0507(19) 0.098(3) 0.0041(16) 0.010(2) 0.0147(19)
C40 0.072(3) 0.072(3) 0.195(6) 0.013(2) 0.021(3) 0.049(4)
C41 0.066(3) 0.135(5) 0.206(8) -0.016(3) -0.025(4) 0.098(6)
C42 0.104(4) 0.173(7) 0.120(4) -0.058(4) -0.051(4) 0.057(5)
C43 0.090(3) 0.103(3) 0.069(2) -0.033(2) -0.020(2) 0.017(2)
O51 0.231(4) 0.0487(14) 0.0635(17) -0.007(2) -0.028(2) -0.0017(13)
C52 0.109(3) 0.0482(18) 0.063(2) -0.0071(18) -0.008(2) 0.0024(17)
O53 0.166(3) 0.0439(12) 0.0622(14) -0.0068(16) 0.0018(17) 0.0034(11)
C54 0.079(2) 0.0456(17) 0.072(2) -0.0052(15) 0.0023(18) 0.0006(16)
C55 0.127(3) 0.0516(19) 0.065(2) -0.003(2) 0.015(2) 0.0033(17)
C56 0.135(4) 0.057(2) 0.076(3) -0.003(2) 0.032(3) -0.010(2)
C57 0.076(2) 0.0502(19) 0.111(3) 0.0036(17) 0.016(2) -0.005(2)
C58 0.117(3) 0.050(2) 0.113(4) 0.003(2) -0.045(3) 0.004(2)
C59 0.126(3) 0.053(2) 0.085(3) -0.005(2) -0.035(3) 0.001(2)
O60 0.363(7) 0.0640(18) 0.100(3) 0.004(3) -0.107(4) 0.0041(19)

loop_
_atom_type_symbol
_atom_type_description
_atom_type_scat_dispersion_real
_atom_type_scat_dispersion_imag
_atom_type_scat_source
C C 0.0033 0.0016 'International Tables Vol C Tables 4.2.6.8 and 6.1.1.4'
N N 0.0061 0.0033 'International Tables Vol C Tables 4.2.6.8 and 6.1.1.4'
O O 0.0106 0.0060 'International Tables Vol C Tables 4.2.6.8 and 6.1.1.4'
H H 0.0000 0.0000 'International Tables Vol C Tables 4.2.6.8 and 6.1.1.4'

loop_
_geom_angle_atom_site_label_1
_geom_angle_atom_site_label_2
_geom_angle_atom_site_label_3
_geom_angle_site_symmetry_1
_geom_angle_site_symmetry_3
_geom_angle
C2 N1 H1A . . 120.0
C2 N1 H1B . . 120.0
H1A N1 H1B . . 120.0
O3 C2 N1 . . 121.6(2)
O3 C2 C4 . . 121.3(2)
N1 C2 C4 . . 117.1(2)
C2 C4 C8 . . 108.7(2)
C2 C4 C5 . . 112.4(2)
C8 C4 C5 . . 113.0(3)
C2 C4 H4 . . 107.5
C8 C4 H4 . . 107.5
C5 C4 H4 . . 107.5
C6 C5 C7 . . 109.9(3)
C6 C5 C4 . . 111.5(3)
C7 C5 C4 . . 111.1(3)
C6 C5 H5 . . 108.1
C7 C5 H5 . . 108.1
C4 C5 H5 . . 108.1
C5 C6 H6A . . 109.5
C5 C6 H6B . . 109.5
H6A C6 H6B . . 109.5
C5 C6 H6C . . 109.5
H6A C6 H6C . . 109.5
H6B C6 H6C . . 109.5
C5 C7 H7A . . 109.5
C5 C7 H7B . . 109.5
H7A C7 H7B . . 109.5
C5 C7 H7C . . 109.5
H7A C7 H7C . . 109.5
H7B C7 H7C . . 109.5
C13 C8 C9 . . 118.7(3)
C13 C8 C4 . . 121.6(3)
C9 C8 C4 . . 119.7(3)
C8 C9 C10 . . 120.5(4)
C8 C9 H9 . . 119.7
C10 C9 H9 . . 119.7
C11 C10 C9 . . 120.1(4)
C11 C10 H10 . . 119.9
C9 C10 H10 . . 119.9
C12 C11 C10 . . 119.9(4)
C12 C11 H11 . . 120.1
C10 C11 H11 . . 120.1
C11 C12 C13 . . 120.1(4)
C11 C12 H12 . . 120.0
C13 C12 H12 . . 120.0
C8 C13 C12 . . 120.7(3)
C8 C13 H13 . . 119.7
C12 C13 H13 . . 119.7
O21 C22 O23 . . 121.8(3)
O21 C22 C24 . . 123.5(3)
O23 C22 C24 . . 114.7(3)
C22 O23 H23 . . 109.5
C29 C24 C25 . . 118.7(3)
C29 C24 C22 . . 119.6(3)
C25 C24 C22 . . 121.7(3)
C26 C25 C24 . . 120.7(4)
C26 C25 H25 . . 119.6
C24 C25 H25 . . 119.6
C27 C26 C25 . . 119.6(4)
C27 C26 H26 . . 120.2
C25 C26 H26 . . 120.2
C28 C27 C26 . . 120.6(4)
C28 C27 H27 . . 119.7
C26 C27 H27 . . 119.7
C27 C28 C29 . . 121.6(4)
C27 C28 H28 . . 119.2
C29 C28 H28 . . 119.2
O30 C29 C24 . . 122.0(4)
O30 C29 C28 . . 119.4(4)
C24 C29 C28 . . 118.6(4)
C29 O30 H30 . . 109.5
C32 N31 H31A . . 120.0
C32 N31 H31B . . 120.0
H31A N31 H31B . . 120.0
O33 C32 N31 . . 122.0(3)
O33 C32 C34 . . 121.3(3)
N31 C32 C34 . . 116.6(2)
C38 C34 C32 . . 108.5(2)
C38 C34 C35 . . 113.2(2)
C32 C34 C35 . . 113.5(2)
C38 C34 H34 . . 107.1
C32 C34 H34 . . 107.1
C35 C34 H34 . . 107.1
C36 C35 C37 . . 110.6(3)
C36 C35 C34 . . 112.1(3)
C37 C35 C34 . . 111.1(3)
C36 C35 H35 . . 107.6
C37 C35 H35 . . 107.6
C34 C35 H35 . . 107.6
C35 C36 H36A . . 109.5
C35 C36 H36B . . 109.5
H36A C36 H36B . . 109.5
C35 C36 H36C . . 109.5
H36A C36 H36C . . 109.5
H36B C36 H36C . . 109.5
C35 C37 H37A . . 109.5
C35 C37 H37B . . 109.5
H37A C37 H37B . . 109.5
C35 C37 H37C . . 109.5
H37A C37 H37C . . 109.5
H37B C37 H37C . . 109.5
C39 C38 C43 . . 120.3(4)
C39 C38 C34 . . 120.3(3)
C43 C38 C34 . . 119.4(3)
C38 C39 C40 . . 119.5(5)
C38 C39 H39 . . 120.2
C40 C39 H39 . . 120.2
C41 C40 C39 . . 119.9(6)
C41 C40 H40 . . 120.1
C39 C40 H40 . . 120.1
C40 C41 C42 . . 120.4(5)
C40 C41 H41 . . 119.8
C42 C41 H41 . . 119.8
C41 C42 C43 . . 120.7(6)
C41 C42 H42 . . 119.7
C43 C42 H42 . . 119.7
C42 C43 C38 . . 119.2(6)
C42 C43 H43 . . 120.4
C38 C43 H43 . . 120.4
O51 C52 O53 . . 121.9(3)
O51 C52 C54 . . 123.0(3)
O53 C52 C54 . . 115.1(3)
C52 O53 H53 . . 109.5
C59 C54 C55 . . 118.3(3)
C59 C54 C52 . . 120.3(3)
C55 C54 C52 . . 121.3(3)
C56 C55 C54 . . 120.4(4)
C56 C55 H55 . . 119.8
C54 C55 H55 . . 119.8
C57 C56 C55 . . 119.3(4)
C57 C56 H56 . . 120.3
C55 C56 H56 . . 120.3
C58 C57 C56 . . 121.2(4)
C58 C57 H57 . . 119.4
C56 C57 H57 . . 119.4
C57 C58 C59 . . 120.1(4)
C57 C58 H58 . . 119.9
C59 C58 H58 . . 119.9
O60 C59 C54 . . 121.8(4)
O60 C59 C58 . . 117.6(4)
C54 C59 C58 . . 120.5(4)
C59 O60 H60 . . 109.5

loop_
_geom_bond_atom_site_label_1
_geom_bond_atom_site_label_2
_geom_bond_site_symmetry_2
_geom_bond_distance
N1 C2 . 1.315(4)
N1 H1A . 0.86
N1 H1B . 0.86
C2 O3 . 1.253(3)
C2 C4 . 1.515(4)
C4 C8 . 1.522(5)
C4 C5 . 1.544(4)
C4 H4 . 0.98
C5 C6 . 1.511(6)
C5 C7 . 1.522(5)
C5 H5 . 0.98
C6 H6A . 0.96
C6 H6B . 0.96
C6 H6C . 0.96
C7 H7A . 0.96
C7 H7B . 0.96
C7 H7C . 0.96
C8 C13 . 1.379(5)
C8 C9 . 1.383(5)
C9 C10 . 1.389(7)
C9 H9 . 0.93
C10 C11 . 1.377(7)
C10 H10 . 0.93
C11 C12 . 1.368(6)
C11 H11 . 0.93
C12 C13 . 1.393(5)
C12 H12 . 0.93
C13 H13 . 0.93
O21 C22 . 1.217(4)
C22 O23 . 1.315(4)
C22 C24 . 1.473(4)
O23 H23 . 0.82
C24 C29 . 1.374(5)
C24 C25 . 1.387(6)
C25 C26 . 1.379(6)
C25 H25 . 0.93
C26 C27 . 1.352(7)
C26 H26 . 0.93
C27 C28 . 1.331(7)
C27 H27 . 0.93
C28 C29 . 1.399(6)
C28 H28 . 0.93
C29 O30 . 1.330(5)
O30 H30 . 0.82
N31 C32 . 1.310(4)
N31 H31A . 0.86
N31 H31B . 0.86
C32 O33 . 1.249(3)
C32 C34 . 1.514(4)
C34 C38 . 1.512(4)
C34 C35 . 1.542(4)
C34 H34 . 0.98
C35 C36 . 1.521(5)
C35 C37 . 1.529(4)
C35 H35 . 0.98
C36 H36A . 0.96
C36 H36B . 0.96
C36 H36C . 0.96
C37 H37A . 0.96
C37 H37B . 0.96
C37 H37C . 0.96
C38 C39 . 1.383(5)
C38 C43 . 1.384(5)
C39 C40 . 1.393(6)
C39 H39 . 0.93
C40 C41 . 1.365(10)
C40 H40 . 0.93
C41 C42 . 1.374(10)
C41 H41 . 0.93
C42 C43 . 1.376(8)
C42 H42 . 0.93
C43 H43 . 0.93
O51 C52 . 1.216(4)
C52 O53 . 1.309(4)
C52 C54 . 1.467(5)
O53 H53 . 0.82
C54 C59 . 1.381(5)
C54 C55 . 1.394(5)
C55 C56 . 1.385(5)
C55 H55 . 0.93
C56 C57 . 1.378(6)
C56 H56 . 0.93
C57 C58 . 1.338(6)
C57 H57 . 0.93
C58 C59 . 1.392(6)
C58 H58 . 0.93
C59 O60 . 1.343(5)
O60 H60 . 0.82

loop_
_geom_torsion_atom_site_label_1
_geom_torsion_atom_site_label_2
_geom_torsion_atom_site_label_3
_geom_torsion_atom_site_label_4
_geom_torsion_site_symmetry_1
_geom_torsion_site_symmetry_2
_geom_torsion_site_symmetry_3
_geom_torsion_site_symmetry_4
_geom_torsion
O3 C2 C4 C8 . . . . 82.6(3)
N1 C2 C4 C8 . . . . -95.6(3)
O3 C2 C4 C5 . . . . -43.3(4)
N1 C2 C4 C5 . . . . 138.4(3)
C2 C4 C5 C6 . . . . -54.4(4)
C8 C4 C5 C6 . . . . -178.0(3)
C2 C4 C5 C7 . . . . -177.4(3)
C8 C4 C5 C7 . . . . 59.1(4)
C2 C4 C8 C13 . . . . -52.2(4)
C5 C4 C8 C13 . . . . 73.3(4)
C2 C4 C8 C9 . . . . 128.9(3)
C5 C4 C8 C9 . . . . -105.5(3)
C13 C8 C9 C10 . . . . -0.4(5)
C4 C8 C9 C10 . . . . 178.4(4)
C8 C9 C10 C11 . . . . 1.0(7)
C9 C10 C11 C12 . . . . -0.6(7)
C10 C11 C12 C13 . . . . -0.3(6)
C9 C8 C13 C12 . . . . -0.5(5)
C4 C8 C13 C12 . . . . -179.4(3)
C11 C12 C13 C8 . . . . 0.9(6)
O21 C22 C24 C29 . . . . 7.1(7)
O23 C22 C24 C29 . . . . -173.7(5)
O21 C22 C24 C25 . . . . -171.5(5)
O23 C22 C24 C25 . . . . 7.7(6)
C29 C24 C25 C26 . . . . 3.6(9)
C22 C24 C25 C26 . . . . -177.7(5)
C24 C25 C26 C27 . . . . -0.5(10)
C25 C26 C27 C28 . . . . -1.9(11)
C26 C27 C28 C29 . . . . 1.0(12)
C25 C24 C29 O30 . . . . 177.4(7)
C22 C24 C29 O30 . . . . -1.2(10)
C25 C24 C29 C28 . . . . -4.4(9)
C22 C24 C29 C28 . . . . 176.9(6)
C27 C28 C29 O30 . . . . -179.6(8)
C27 C28 C29 C24 . . . . 2.2(12)
O33 C32 C34 C38 . . . . -87.5(4)
N31 C32 C34 C38 . . . . 90.1(3)
O33 C32 C34 C35 . . . . 39.3(4)
N31 C32 C34 C35 . . . . -143.1(3)
C38 C34 C35 C36 . . . . 175.0(3)
C32 C34 C35 C36 . . . . 50.7(4)
C38 C34 C35 C37 . . . . -60.6(3)
C32 C34 C35 C37 . . . . 175.1(3)
C32 C34 C38 C39 . . . . 50.7(4)
C35 C34 C38 C39 . . . . -76.3(4)
C32 C34 C38 C43 . . . . -130.6(3)
C35 C34 C38 C43 . . . . 102.4(3)
C43 C38 C39 C40 . . . . 0.1(5)
C34 C38 C39 C40 . . . . 178.7(3)
C38 C39 C40 C41 . . . . 0.0(7)
C39 C40 C41 C42 . . . . -0.4(8)
C40 C41 C42 C43 . . . . 0.8(9)
C41 C42 C43 C38 . . . . -0.7(8)
C39 C38 C43 C42 . . . . 0.3(6)
C34 C38 C43 C42 . . . . -178.4(4)
O51 C52 C54 C59 . . . . -8.1(7)
O53 C52 C54 C59 . . . . 171.1(4)
O51 C52 C54 C55 . . . . 171.0(5)
O53 C52 C54 C55 . . . . -9.7(6)
C59 C54 C55 C56 . . . . -2.6(7)
C52 C54 C55 C56 . . . . 178.3(4)
C54 C55 C56 C57 . . . . 0.3(7)
C55 C56 C57 C58 . . . . 1.2(7)
C56 C57 C58 C59 . . . . -0.3(7)
C55 C54 C59 O60 . . . . -178.9(5)
C52 C54 C59 O60 . . . . 0.2(8)
C55 C54 C59 C58 . . . . 3.4(7)
C52 C54 C59 C58 . . . . -177.4(4)
C57 C58 C59 O60 . . . . -179.8(6)
C57 C58 C59 C54 . . . . -2.0(8)
